data_7224494
loop_
_publ_author_name
'\/Dud, Mateja'
'Magdysyuk, Oxana V.'
'Margeti\'c, Davor'
'\<Strukil, Vjekoslav'

_publ_section_title
;
 Synthesis of monosubstituted thioureas by vapour digestion and
 mechanochemical amination of thiocarbamoyl benzotriazoles
;
_journal_issue 9
_journal_name_full 'Green Chem.'
_journal_page_first 2666
_journal_paper_doi 10.1039/C6GC00089D
_journal_volume 18
_journal_year 2016
_chemical_formula_sum 'C15 H12 N2 S'
_chemical_formula_weight 252.33
_chemical_name_systematic '1-anthracenyl thiourea'
_space_group_IT_number 14
_symmetry_cell_setting monoclinic
_symmetry_space_group_name_Hall '-P 2xac'
_symmetry_space_group_name_H-M 'P 21/c 1 1'
_cell_angle_alpha 91.31(3)
_cell_angle_beta 90
_cell_angle_gamma 90
_cell_formula_units_Z 4
_cell_length_a 5.873(4)
_cell_length_b 9.367(4)
_cell_length_c 22.930(9)
_cell_measurement_temperature 25(2)
_cell_volume 1261.1(11)
_diffrn_measurement_method 'powder synchrotron X-ray diffraction'
_diffrn_radiation_wavelength 0.23307
_diffrn_reflns_theta_max 8.15
_diffrn_reflns_theta_min 0.4
_exptl_crystal_density_diffrn 1.329(1)
_exptl_crystal_density_method 'not measured'
_cod_data_source_file c6gc00089d1.cif
_cod_data_source_block
;
;
_cod_depositor_comments 'Adding full bibliography for 7224493--7224494.cif.'
_cod_original_cell_volume 1261(1)
_cod_original_sg_symbol_H-M P21/c11
_cod_database_code 7224494

loop_
_symmetry_equiv_pos_as_xyz
'-x, -y, -z'
'-x+1/2, y, z+1/2'
'x, y, z'
'x+1/2, -y, -z+1/2'

loop_
_atom_site_label
_atom_site_type_symbol
_atom_site_symmetry_multiplicity
_atom_site_fract_x
_atom_site_fract_y
_atom_site_fract_z
_atom_site_occupancy
_atom_site_B_iso_or_equiv
C1 C 4 0.477665 0.2773874 0.5409024 1 6.79(56)
C2 C 4 0.7419018 -0.008246513 0.5725454 1 6.79(56)
C3 C 4 0.9494238 -0.07116194 0.5908102 1 6.79(56)
C4 C 4 1.046108 -0.031022 0.6420642 1 6.79(56)
C5 C 4 0.9477957 0.0775057 0.6781285 1 6.79(56)
C6 C 4 1.045969 0.1221882 0.7306669 1 6.79(56)
C7 C 4 0.948749 0.2297082 0.7655997 1 6.79(56)
C8 C 4 1.045636 0.2759173 0.8195922 1 6.79(56)
C9 C 4 0.94617 0.38006 0.85249 1 6.79(56)
C10 C 4 0.7436895 0.4443564 0.8352371 1 6.79(56)
C11 C 4 0.6449212 0.4030762 0.7841142 1 6.79(56)
C12 C 4 0.7434888 0.2958181 0.747334 1 6.79(56)
C13 C 4 0.6451126 0.2505407 0.6942711 1 6.79(56)
C14 C 4 0.7413439 0.1433423 0.6592548 1 6.79(56)
C15 C 4 0.6434913 0.09620077 0.6057433 1 6.79(56)
H1 H 4 1.019221 -0.1404961 0.5673076 1 10.18(83)
H2 H 4 1.179381 -0.07547966 0.6538841 1 10.18(83)
H3 H 4 1.180026 0.07907282 0.7427917 1 10.18(83)
H4 H 4 1.179344 0.2338066 0.8324636 1 10.18(83)
H5 H 4 1.01437 0.4093502 0.8873305 1 10.18(83)
H6 H 4 0.6766275 0.5150082 0.8586159 1 10.18(83)
H7 H 4 0.5096664 0.4461052 0.7729315 1 10.18(83)
H8 H 4 0.5110786 0.2935509 0.6821247 1 10.18(83)
H9 H 4 0.6740016 -0.0367931 0.538039 1 10.18(83)
H10 H 4 0.3310996 0.1596988 0.592195 1 1.5(11)
N1 N 4 0.4767582 0.1706708 0.5775157 1 1.00(75)
N2 N 4 0.2740142 0.3314042 0.5288882 1 1.00(75)
S1 S 4 0.7293101 0.3391734 0.5214281 1 8.00(63)
H11 H 4 0.2622764 0.4012241 0.5053291 1 1.5(11)
H12 H 4 0.1540261 0.2966364 0.5446835 1 1.5(11)
